data_1509209
loop_
_publ_author_name
'Fischer, R.'
'Mueller, B.G.'

_publ_section_title
;
 Synthese und Struktur von Silber(II)-tetrafluoroaurat(III) Ag (Au F4)2
;
_journal_name_full 'Zeitschrift fuer Anorganische und Allgemeine Chemie'
_journal_page_first 1729
_journal_page_last 1733
_journal_paper_doi 10.1002/zaac.19976231110
_journal_volume 623
_journal_year 1997
_chemical_formula_sum 'Ag Au2 F8'
_chemical_name_systematic 'Ag (Au F4)2'
_space_group_IT_number 14
_symmetry_space_group_name_Hall '-P 2yn'
_symmetry_space_group_name_H-M 'P 1 21/n 1'
_cell_angle_alpha 90
_cell_angle_beta 94.91
_cell_angle_gamma 90
_cell_formula_units_Z 2
_cell_length_a 5.229
_cell_length_b 11.008
_cell_length_c 5.515
_cell_volume 316.283
_citation_journal_id_ASTM ZAACAB
_cod_data_source_file silver1-2_53.cif
_cod_data_source_block Ag1Au2F8
_cod_original_cell_volume 316.2831
_cod_original_sg_symbol_Hall '-P 2ybc (x-z,y,z)'
_cod_original_formula_sum 'Ag1 Au2 F8'
_cod_database_code 1509209

loop_
_symmetry_equiv_pos_as_xyz
x,y,z
-x+1/2,y+1/2,-z+1/2
-x,-y,-z
x-1/2,-y-1/2,z-1/2

loop_
_atom_site_label
_atom_site_type_symbol
_atom_site_fract_x
_atom_site_fract_y
_atom_site_fract_z
_atom_site_occupancy
_atom_site_U_iso_or_equiv
Au1 Au+3 0.2255 0.1799 0.48024 1 0.0
Ag1 Ag+2 0 0.5 0.5 1 0.0
F2 F-1 0.259 0.031 0.666 1 0.0
F3 F-1 0.199 0.3265 0.298 1 0.0
F1 F-1 0.219 0.0862 0.18 1 0.0
F4 F-1 0.21 0.2759 0.766 1 0.0
